data_7025292
loop_
_publ_author_name
'Meally, Se\'an T.'
'McDonald, Cecelia'
'Karotsis, Georgios'
'Papaefstathiou, Giannis S.'
'Brechin, Euan K.'
'Dunne, Peter W.'
'McArdle, Patrick'
'Power, Nicholas P.'
'Jones, Leigh F.'

_publ_section_title
;
 A family of double-bowl pseudo metallocalix[6]arene discs
;
_journal_issue 20
_journal_name_full 'Dalton Transactions'
_journal_page_first 4809
_journal_paper_doi 10.1039/b926704b
_journal_volume 39
_journal_year 2010
_chemical_formula_sum 'C56 H66 N8 O27 Zn7'
_chemical_formula_weight 1740.76
_chemical_name_common '[Zn7(OH)6(L1)6](NO3)2.2MeOH.H2O'
_chemical_name_systematic
;
?
;
_space_group_IT_number 165
_symmetry_cell_setting trigonal
_symmetry_space_group_name_Hall '-P 3 2"c'
_symmetry_space_group_name_H-M 'P -3 c 1'
_atom_sites_solution_hydrogens geom
_atom_sites_solution_primary direct
_atom_sites_solution_secondary difmap
_audit_creation_method SHELXL-97
_cell_angle_alpha 90.00
_cell_angle_beta 90.00
_cell_angle_gamma 120.00
_cell_formula_units_Z 2
_cell_length_a 13.902(2)
_cell_length_b 13.902(2)
_cell_length_c 23.353(5)
_cell_measurement_temperature 150(2)
_cell_volume 3908.7(12)
_computing_cell_refinement
;
CrysAlisPro, Oxford Diffraction Ltd.,
Version 1.171.33.41 (release 06-05-2009 CrysAlis171 .NET)
(compiled May 6 2009,17:20:42)
;
_computing_data_collection
;
CrysAlisPro, Oxford Diffraction Ltd.,
Version 1.171.33.41 (release 06-05-2009 CrysAlis171 .NET)
(compiled May 6 2009,17:20:42)
;
_computing_data_reduction
;
CrysAlisPro, Oxford Diffraction Ltd.,
Version 1.171.33.41 (release 06-05-2009 CrysAlis171 .NET)
(compiled May 6 2009,17:20:42)
;
_computing_molecular_graphics 'ORTEX (P.McArdle, 1995)'
_computing_publication_material 'SHELXL-97/2 (Sheldrick,1997)'
_computing_structure_refinement 'SHELXL-97 (Sheldrick, 1997)'
_computing_structure_solution 'SHELXS-97 (Sheldrick, 1990)'
_diffrn_ambient_temperature 150(2)
_diffrn_detector_area_resol_mean 16.1048
_diffrn_measured_fraction_theta_full 0.980
_diffrn_measured_fraction_theta_max 0.980
_diffrn_measurement_details
;
1 omega -43.00 77.00 1.0000 60.0000
omega____ theta____ kappa____ phi______ frames
- 19.7341 0.0000 120.0000 120
;
_diffrn_measurement_device_type 'Xcalibur, Sapphire3'
_diffrn_measurement_method '\w scans'
_diffrn_orient_matrix_UB_11 0.0473368098
_diffrn_orient_matrix_UB_12 -0.0036238570
_diffrn_orient_matrix_UB_13 0.0081224808
_diffrn_orient_matrix_UB_21 0.0017993707
_diffrn_orient_matrix_UB_22 0.0256425698
_diffrn_orient_matrix_UB_23 0.0265809534
_diffrn_orient_matrix_UB_31 -0.0351781627
_diffrn_orient_matrix_UB_32 -0.0530147820
_diffrn_orient_matrix_UB_33 0.0122994421
_diffrn_radiation_monochromator graphite
_diffrn_radiation_source 'Enhance (Mo) X-ray Source'
_diffrn_radiation_type 'Mo K\a'
_diffrn_radiation_wavelength 0.7107
_diffrn_reflns_av_R_equivalents 0.0400
_diffrn_reflns_av_sigmaI/netI 0.0620
_diffrn_reflns_limit_h_max 5
_diffrn_reflns_limit_h_min -17
_diffrn_reflns_limit_k_max 18
_diffrn_reflns_limit_k_min -11
_diffrn_reflns_limit_l_max 18
_diffrn_reflns_limit_l_min -31
_diffrn_reflns_number 9140
_diffrn_reflns_theta_full 25.35
_diffrn_reflns_theta_max 25.35
_diffrn_reflns_theta_min 3.0555
_exptl_absorpt_coefficient_mu 2.187
_exptl_absorpt_correction_T_max 1.00000
_exptl_absorpt_correction_T_min 0.75440
_exptl_absorpt_correction_type multi-scan
_exptl_absorpt_process_details
;
CrysAlisPro, Oxford Diffraction Ltd.,
Version 1.171.33.41 (release 06-05-2009 CrysAlis171 .NET)
(compiled May 6 2009,17:20:42)
Empirical absorption correction using spherical harmonics,
implemented in SCALE3 ABSPACK scaling algorithm.
;
_exptl_crystal_colour Yellow
_exptl_crystal_density_diffrn 1.479
_exptl_crystal_density_method 'not measured'
_exptl_crystal_description Parallelepiped
_exptl_crystal_F_000 1768
_exptl_crystal_size_max 0.40
_exptl_crystal_size_mid 0.20
_exptl_crystal_size_min 0.15
_refine_diff_density_max 1.805
_refine_diff_density_min -0.783
_refine_diff_density_rms 0.158
_refine_ls_extinction_method none
_refine_ls_goodness_of_fit_ref 1.139
_refine_ls_hydrogen_treatment constr
_refine_ls_matrix_type full
_refine_ls_number_parameters 159
_refine_ls_number_reflns 2361
_refine_ls_number_restraints 2
_refine_ls_restrained_S_all 1.139
_refine_ls_R_factor_all 0.0838
_refine_ls_R_factor_gt 0.0628
_refine_ls_shift/su_max 0.000
_refine_ls_shift/su_mean 0.000
_refine_ls_structure_factor_coef Fsqd
_refine_ls_weighting_details 'calc w=1/[\s^2^(Fo^2^)+(0.1370P)^2^+1.0195P] where P=(Fo^2^+2Fc^2^)/3'
_refine_ls_weighting_scheme calc
_refine_ls_wR_factor_gt 0.1990
_refine_ls_wR_factor_ref 0.2107
_reflns_number_gt 1766
_reflns_number_total 2361
_reflns_threshold_expression >2sigma(I)
_cod_data_source_file b926704b.txt
_cod_data_source_block sm3b-1
_cod_depositor_comments
;
The following automatic conversions were performed:

'_symmetry_cell_setting' value 'Trigonal' changed to 'trigonal'
according to /home/saulius/struct/CIF-dictionaries/cif_core.dic
dictionary named 'cif_core.dic' version 2.4.2 from 2011-04-26.

Automatic conversion script
Id: cif_fix_values 1891 2012-01-12 08:04:46Z andrius 
;
_cod_original_cell_volume 3908.9(11)
_cod_original_sg_symbol_H-M P-3c1
_cod_database_code 7025292

loop_
_symmetry_equiv_pos_as_xyz
'x, y, z'
'-y, x-y, z'
'-x+y, -x, z'
'x-y, -y, -z+1/2'
'-x, -x+y, -z+1/2'
'y, x, -z+1/2'
'-x, -y, -z'
'y, -x+y, -z'
'x-y, x, -z'
'-x+y, y, z-1/2'
'x, x-y, z-1/2'
'-y, -x, z-1/2'

loop_
_atom_site_label
_atom_site_type_symbol
_atom_site_fract_x
_atom_site_fract_y
_atom_site_fract_z
_atom_site_U_iso_or_equiv
_atom_site_adp_type
_atom_site_occupancy
_atom_site_symmetry_multiplicity
_atom_site_calc_flag
_atom_site_refinement_flags
Zn1 Zn 0.0000 0.0000 0.0000 0.0241(5) Uani 1 6 d S
Zn2 Zn 0.10662(6) -0.15006(7) 0.01114(4) 0.0261(3) Uani 1 1 d .
O1 O 0.1298(3) -0.0053(4) 0.0444(2) 0.0255(10) Uani 1 1 d .
H1 H 0.1376 0.0071 0.0867 0.031 Uiso 1 1 calc R
O2 O 0.2460(4) -0.0402(3) -0.03342(19) 0.0238(10) Uani 1 1 d .
O3 O 0.1506(4) -0.2515(4) -0.0569(2) 0.0351(12) Uani 1 1 d .
O4 O 0.4120(6) -0.2375(6) -0.2954(3) 0.068(2) Uani 1 1 d .
O51 O 0.778(3) 0.123(3) -0.2206(14) 0.040(7) Uiso 0.17 1 d PD
O56 O 0.073(4) 0.063(4) 0.156(2) 0.086(14) Uiso 0.17 1 d PD
O57 O 0.186(2) 0.186(2) 0.2500 0.068(8) Uiso 0.33 2 d SP
N1 N 0.3857(5) 0.1804(5) -0.0712(3) 0.0347(15) Uani 1 1 d .
N2 N 0.3333 -0.3333 -0.2956(5) 0.042(3) Uani 1 3 d S
C1 C 0.1386(8) -0.3587(7) -0.0505(4) 0.054(2) Uani 1 1 d .
H1A H 0.0939 -0.4064 -0.0822 0.081 Uiso 1 1 calc R
H1B H 0.1016 -0.3911 -0.0141 0.081 Uiso 1 1 calc R
H1C H 0.2121 -0.3523 -0.0510 0.081 Uiso 1 1 calc R
C2 C 0.2782(5) -0.0670(6) -0.0808(3) 0.0239(14) Uani 1 1 d .
C3 C 0.2315(6) -0.1786(6) -0.0953(3) 0.0299(16) Uani 1 1 d .
C4 C 0.2626(7) -0.2126(6) -0.1446(3) 0.0376(18) Uani 1 1 d .
H4 H 0.2294 -0.2894 -0.1534 0.045 Uiso 1 1 calc R
C5 C 0.3415(7) -0.1350(6) -0.1806(3) 0.0392(19) Uani 1 1 d .
H5 H 0.3632 -0.1587 -0.2138 0.047 Uiso 1 1 calc R
C6 C 0.3891(7) -0.0242(7) -0.1691(3) 0.0394(19) Uani 1 1 d .
H6 H 0.4424 0.0289 -0.1946 0.047 Uiso 1 1 calc R
C7 C 0.3582(6) 0.0114(6) -0.1184(3) 0.0306(16) Uani 1 1 d .
C8 C 0.4098(6) 0.1301(6) -0.1104(3) 0.0360(18) Uani 1 1 d .
H8 H 0.4670 0.1757 -0.1365 0.043 Uiso 1 1 calc R
C9 C 0.4474(9) 0.3041(7) -0.0732(5) 0.066(3) Uani 1 1 d .
H9A H 0.5059 0.3296 -0.1023 0.099 Uiso 1 1 calc R
H9B H 0.4809 0.3335 -0.0357 0.099 Uiso 1 1 calc R
H9C H 0.3959 0.3305 -0.0828 0.099 Uiso 1 1 calc R
C54 C 0.664(2) 0.0000 -0.2500 0.035(7) Uiso 0.33 2 d SPD
C55 C 0.144(4) 0.006(4) 0.166(2) 0.036(11) Uiso 0.17 1 d PD

loop_
_atom_site_aniso_label
_atom_site_aniso_U_11
_atom_site_aniso_U_22
_atom_site_aniso_U_33
_atom_site_aniso_U_23
_atom_site_aniso_U_13
_atom_site_aniso_U_12
Zn1 0.0183(6) 0.0183(6) 0.0357(11) 0.000 0.000 0.0091(3)
Zn2 0.0213(5) 0.0229(5) 0.0352(5) 0.0076(3) 0.0062(3) 0.0118(4)
O1 0.022(2) 0.029(2) 0.028(2) -0.002(2) 0.000(2) 0.015(2)
O2 0.022(2) 0.019(2) 0.030(3) 0.0012(19) 0.009(2) 0.0097(19)
O3 0.043(3) 0.022(3) 0.047(3) 0.003(2) 0.011(3) 0.021(2)
O4 0.069(5) 0.049(4) 0.078(5) -0.003(4) 0.028(4) 0.022(4)
N1 0.027(3) 0.027(3) 0.043(4) 0.001(3) 0.017(3) 0.008(3)
N2 0.047(4) 0.047(4) 0.030(6) 0.000 0.000 0.024(2)
C1 0.056(6) 0.032(5) 0.078(7) 0.011(4) 0.010(5) 0.025(4)
C2 0.024(3) 0.026(3) 0.027(3) -0.001(3) -0.001(3) 0.017(3)
C3 0.032(4) 0.032(4) 0.033(4) 0.001(3) 0.001(3) 0.022(3)
C4 0.053(5) 0.033(4) 0.034(4) -0.007(3) -0.007(4) 0.026(4)
C5 0.054(5) 0.042(5) 0.025(4) -0.002(3) 0.006(4) 0.026(4)
C6 0.052(5) 0.045(5) 0.030(4) 0.010(4) 0.010(4) 0.031(4)
C7 0.033(4) 0.035(4) 0.028(4) 0.002(3) 0.001(3) 0.020(3)
C8 0.032(4) 0.039(4) 0.032(4) 0.004(3) 0.009(3) 0.014(4)
C9 0.073(7) 0.032(5) 0.071(7) -0.004(5) 0.039(6) 0.010(5)

loop_
_atom_type_symbol
_atom_type_description
_atom_type_scat_dispersion_real
_atom_type_scat_dispersion_imag
_atom_type_scat_source
C C 0.0033 0.0016 'International Tables Vol C Tables 4.2.6.8 and 6.1.1.4'
H H 0.0000 0.0000 'International Tables Vol C Tables 4.2.6.8 and 6.1.1.4'
N N 0.0061 0.0033 'International Tables Vol C Tables 4.2.6.8 and 6.1.1.4'
O O 0.0106 0.0060 'International Tables Vol C Tables 4.2.6.8 and 6.1.1.4'
Zn Zn 0.2839 1.4301 'International Tables Vol C Tables 4.2.6.8 and 6.1.1.4'

loop_
_geom_angle_atom_site_label_1
_geom_angle_atom_site_label_2
_geom_angle_atom_site_label_3
_geom_angle
_geom_angle_site_symmetry_1
_geom_angle_site_symmetry_3
O1 Zn1 O1 97.98(16) 7 9
O1 Zn1 O1 180.0(3) 7 .
O1 Zn1 O1 82.02(16) 9 .
O1 Zn1 O1 82.02(16) 7 2
O1 Zn1 O1 82.02(16) 9 2
O1 Zn1 O1 97.98(16) . 2
O1 Zn1 O1 97.98(16) 7 8
O1 Zn1 O1 97.98(16) 9 8
O1 Zn1 O1 82.02(16) . 8
O1 Zn1 O1 180.0(3) 2 8
O1 Zn1 O1 82.02(16) 7 3
O1 Zn1 O1 180.0(2) 9 3
O1 Zn1 O1 97.98(16) . 3
O1 Zn1 O1 97.98(16) 2 3
O1 Zn1 O1 82.02(16) 8 3
O1 Zn1 Zn2 40.15(12) 7 7
O1 Zn1 Zn2 84.54(12) 9 7
O1 Zn1 Zn2 139.85(12) . 7
O1 Zn1 Zn2 42.56(12) 2 7
O1 Zn1 Zn2 137.44(12) 8 7
O1 Zn1 Zn2 95.46(12) 3 7
O1 Zn1 Zn2 95.46(12) 7 2
O1 Zn1 Zn2 42.56(12) 9 2
O1 Zn1 Zn2 84.54(12) . 2
O1 Zn1 Zn2 40.15(12) 2 2
O1 Zn1 Zn2 139.85(12) 8 2
O1 Zn1 Zn2 137.44(12) 3 2
Zn2 Zn1 Zn2 60.690(4) 7 2
O1 Zn1 Zn2 42.56(12) 7 3
O1 Zn1 Zn2 139.85(12) 9 3
O1 Zn1 Zn2 137.44(12) . 3
O1 Zn1 Zn2 84.54(12) 2 3
O1 Zn1 Zn2 95.46(12) 8 3
O1 Zn1 Zn2 40.15(12) 3 3
Zn2 Zn1 Zn2 60.690(4) 7 3
Zn2 Zn1 Zn2 119.310(4) 2 3
O1 Zn1 Zn2 137.44(12) 7 9
O1 Zn1 Zn2 40.15(12) 9 9
O1 Zn1 Zn2 42.56(12) . 9
O1 Zn1 Zn2 95.46(12) 2 9
O1 Zn1 Zn2 84.54(12) 8 9
O1 Zn1 Zn2 139.85(12) 3 9
Zn2 Zn1 Zn2 119.310(4) 7 9
Zn2 Zn1 Zn2 60.690(4) 2 9
Zn2 Zn1 Zn2 180.0 3 9
O1 Zn1 Zn2 84.54(12) 7 8
O1 Zn1 Zn2 137.44(12) 9 8
O1 Zn1 Zn2 95.46(12) . 8
O1 Zn1 Zn2 139.85(12) 2 8
O1 Zn1 Zn2 40.15(12) 8 8
O1 Zn1 Zn2 42.56(12) 3 8
Zn2 Zn1 Zn2 119.310(4) 7 8
Zn2 Zn1 Zn2 180.0 2 8
Zn2 Zn1 Zn2 60.690(4) 3 8
Zn2 Zn1 Zn2 119.310(4) 9 8
O1 Zn1 Zn2 139.85(12) 7 .
O1 Zn1 Zn2 95.46(12) 9 .
O1 Zn1 Zn2 40.15(12) . .
O1 Zn1 Zn2 137.44(12) 2 .
O1 Zn1 Zn2 42.56(12) 8 .
O1 Zn1 Zn2 84.54(12) 3 .
Zn2 Zn1 Zn2 180.00(4) 7 .
Zn2 Zn1 Zn2 119.310(4) 2 .
Zn2 Zn1 Zn2 119.310(4) 3 .
Zn2 Zn1 Zn2 60.690(4) 9 .
Zn2 Zn1 Zn2 60.690(4) 8 .
O1 Zn2 O2 114.34(18) . 8
O1 Zn2 O2 80.42(18) . .
O2 Zn2 O2 162.73(11) 8 .
O1 Zn2 N1 104.1(2) . 8
O2 Zn2 N1 86.3(2) 8 8
O2 Zn2 N1 99.2(2) . 8
O1 Zn2 O1 84.1(2) . 8
O2 Zn2 O1 78.67(17) 8 8
O2 Zn2 O1 94.78(18) . 8
N1 Zn2 O1 164.8(2) 8 8
O1 Zn2 O3 151.32(17) . .
O2 Zn2 O3 93.12(18) 8 .
O2 Zn2 O3 71.22(17) . .
N1 Zn2 O3 85.0(2) 8 .
O1 Zn2 O3 93.90(18) 8 .
O1 Zn2 Zn1 42.26(12) . .
O2 Zn2 Zn1 93.01(12) 8 .
O2 Zn2 Zn1 92.73(12) . .
N1 Zn2 Zn1 141.68(19) 8 .
O1 Zn2 Zn1 42.53(12) 8 .
O3 Zn2 Zn1 133.23(13) . .
O1 Zn2 Zn2 41.58(12) . 9
O2 Zn2 Zn2 152.01(12) 8 9
O2 Zn2 Zn2 39.52(12) . 9
N1 Zn2 Zn2 110.95(18) 8 9
O1 Zn2 Zn2 83.70(12) 8 9
O3 Zn2 Zn2 109.73(12) . 9
Zn1 Zn2 Zn2 59.655(2) . 9
O1 Zn2 Zn2 96.35(12) . 8
O2 Zn2 Zn2 39.84(12) 8 8
O2 Zn2 Zn2 133.86(14) . 8
N1 Zn2 Zn2 125.79(17) 8 8
O1 Zn2 Zn2 39.49(12) 8 8
O3 Zn2 Zn2 100.13(14) . 8
Zn1 Zn2 Zn2 59.655(2) . 8
Zn2 Zn2 Zn2 117.324(17) 9 8
Zn2 O1 Zn1 97.59(19) . .
Zn2 O1 Zn2 98.93(18) . 9
Zn1 O1 Zn2 94.91(18) . 9
Zn2 O1 H1 120.0 . .
Zn1 O1 H1 120.0 . .
Zn2 O1 H1 120.0 9 .
C2 O2 Zn2 129.3(4) . 9
C2 O2 Zn2 123.0(4) . .
Zn2 O2 Zn2 100.64(18) 9 .
C3 O3 C1 117.2(6) . .
C3 O3 Zn2 110.3(4) . .
C1 O3 Zn2 128.0(5) . .
C55 O56 O56 130(4) . 2
C55 O56 O56 71(4) . 3
O56 O56 O56 60.000(4) 2 3
C55 O56 C55 163(5) . 2
O56 O56 C55 52(3) 2 2
O56 O56 C55 112(3) 3 2
C8 N1 C9 116.6(6) . .
C8 N1 Zn2 126.8(5) . 9
C9 N1 Zn2 116.3(5) . 9
O4 N2 O4 119.999(13) 2_545 .
O4 N2 O4 119.999(15) 2_545 3_655
O4 N2 O4 119.999(13) . 3_655
O3 C1 H1A 109.5 . .
O3 C1 H1B 109.5 . .
H1A C1 H1B 109.5 . .
O3 C1 H1C 109.5 . .
H1A C1 H1C 109.5 . .
H1B C1 H1C 109.5 . .
O2 C2 C3 119.0(6) . .
O2 C2 C7 123.6(6) . .
C3 C2 C7 117.4(6) . .
C2 C3 C4 121.8(7) . .
C2 C3 O3 114.3(6) . .
C4 C3 O3 123.8(6) . .
C5 C4 C3 120.0(7) . .
C5 C4 H4 120.0 . .
C3 C4 H4 120.0 . .
C6 C5 C4 120.8(7) . .
C6 C5 H5 119.6 . .
C4 C5 H5 119.6 . .
C5 C6 C7 119.6(7) . .
C5 C6 H6 120.2 . .
C7 C6 H6 120.2 . .
C2 C7 C6 120.4(7) . .
C2 C7 C8 123.5(6) . .
C6 C7 C8 116.0(7) . .
N1 C8 C7 126.4(7) . .
N1 C8 H8 116.8 . .
C7 C8 H8 116.8 . .
N1 C9 H9A 109.5 . .
N1 C9 H9B 109.5 . .
H9A C9 H9B 109.5 . .
N1 C9 H9C 109.5 . .
H9A C9 H9C 109.5 . .
H9B C9 H9C 109.5 . .
O51 C54 O51 132(3) . 4_554
O56 C55 O56 56(3) . 3

loop_
_geom_bond_atom_site_label_1
_geom_bond_atom_site_label_2
_geom_bond_distance
_geom_bond_site_symmetry_2
Zn1 O1 2.114(4) 7
Zn1 O1 2.114(4) 9
Zn1 O1 2.114(4) .
Zn1 O1 2.114(4) 2
Zn1 O1 2.114(4) 8
Zn1 O1 2.114(4) 3
Zn1 Zn2 3.1160(9) 7
Zn1 Zn2 3.1160(9) 2
Zn1 Zn2 3.1160(9) 3
Zn1 Zn2 3.1160(9) 9
Zn1 Zn2 3.1160(9) 8
Zn1 Zn2 3.1160(9) .
Zn2 O1 2.027(4) .
Zn2 O2 2.039(4) 8
Zn2 O2 2.052(4) .
Zn2 N1 2.097(6) 8
Zn2 O1 2.115(4) 8
Zn2 O3 2.398(5) .
Zn2 Zn2 3.1484(9) 9
Zn2 Zn2 3.1484(9) 8
O1 Zn2 2.115(4) 9
O1 H1 1.0000 .
O2 C2 1.316(8) .
O2 Zn2 2.039(4) 9
O3 C3 1.398(9) .
O3 C1 1.422(8) .
O4 N2 1.230(7) .
O51 C54 1.79(3) .
O56 C55 1.57(6) .
O56 O56 1.65(8) 2
O56 O56 1.65(8) 3
O56 C55 1.88(7) 2
N1 C8 1.293(9) .
N1 C9 1.490(10) .
N1 Zn2 2.097(6) 9
N2 O4 1.230(7) 2_545
N2 O4 1.230(7) 3_655
C1 H1A 0.9800 .
C1 H1B 0.9800 .
C1 H1C 0.9800 .
C2 C3 1.391(10) .
C2 C7 1.408(10) .
C3 C4 1.394(10) .
C4 C5 1.374(11) .
C4 H4 0.9500 .
C5 C6 1.365(11) .
C5 H5 0.9500 .
C6 C7 1.429(10) .
C6 H6 0.9500 .
C7 C8 1.446(10) .
C8 H8 0.9500 .
C9 H9A 0.9800 .
C9 H9B 0.9800 .
C9 H9C 0.9800 .
C54 O51 1.79(3) 4_554
C55 O56 1.88(7) 3
